data_1574968
loop_
_publ_author_name
'Ghosh, Moushakhi'
'Gaurav, Kumar'
'Panwaria, Prakash'
'Panday, Rishukumar'
'Tothadi, Srinu'
'Khan, Shabana'

_publ_section_title
;
 Driving diverse bond functionalisation with <i>N</i>-heterocyclic
 silylene-coinage metal-aryl complexes.
;
_journal_issue 32
_journal_name_full 'Chemical science'
_journal_page_first 14518
_journal_page_last 14533
_journal_paper_doi 10.1039/d5sc00879d
_journal_volume 16
_journal_year 2025
_chemical_formula_moiety 'C66 H102 Ag2 N6 P2 Si6'
_chemical_formula_sum 'C66 H102 Ag2 N6 P2 Si6'
_chemical_formula_weight 1425.75
_space_group_crystal_system monoclinic
_space_group_IT_number 14
_space_group_name_Hall '-P 2ybc'
_space_group_name_H-M_alt 'P 1 21/c 1'
_atom_sites_solution_hydrogens geom
_audit_creation_date 2025-01-15
_audit_creation_method
;
Olex2 1.3
(compiled 2020.11.12 svn.r5f609507 for OlexSys, GUI svn.r6408)
;
_audit_update_record
;
2025-01-23 deposited with the CCDC.	2025-06-30 downloaded from the CCDC.
;
_cell_angle_alpha 90
_cell_angle_beta 103.102(2)
_cell_angle_gamma 90
_cell_formula_units_Z 2
_cell_length_a 10.4355(10)
_cell_length_b 27.531(3)
_cell_length_c 13.1929(11)
_cell_measurement_reflns_used 9196
_cell_measurement_temperature 100
_cell_measurement_theta_max 28.27
_cell_measurement_theta_min 2.49
_cell_volume 3691.6(6)
_computing_molecular_graphics 'Olex2 1.3 (Dolomanov et al., 2009)'
_computing_publication_material 'Olex2 1.3 (Dolomanov et al., 2009)'
_computing_structure_refinement 'ShelXL (Sheldrick, 2015)'
_computing_structure_solution 'SHELXT 2014/5 (Sheldrick, 2014)'
_diffrn_ambient_temperature 100
_diffrn_measured_fraction_theta_full 0.997
_diffrn_measured_fraction_theta_max 0.985
_diffrn_measurement_device_type 'Bruker APEX-II CCD'
_diffrn_measurement_method '\f and \w scans'
_diffrn_radiation_type MoK\a
_diffrn_radiation_wavelength 0.71073
_diffrn_reflns_av_R_equivalents 0.0383
_diffrn_reflns_av_unetI/netI 0.0215
_diffrn_reflns_Laue_measured_fraction_full 0.997
_diffrn_reflns_Laue_measured_fraction_max 0.985
_diffrn_reflns_limit_h_max 13
_diffrn_reflns_limit_h_min -13
_diffrn_reflns_limit_k_max 36
_diffrn_reflns_limit_k_min -36
_diffrn_reflns_limit_l_max 14
_diffrn_reflns_limit_l_min -17
_diffrn_reflns_number 78548
_diffrn_reflns_point_group_measured_fraction_full 0.997
_diffrn_reflns_point_group_measured_fraction_max 0.985
_diffrn_reflns_theta_full 25.242
_diffrn_reflns_theta_max 28.341
_diffrn_reflns_theta_min 2.136
_diffrn_standards_number 0
_exptl_absorpt_coefficient_mu 0.712
_exptl_absorpt_correction_T_max 0.7457
_exptl_absorpt_correction_T_min 0.6765
_exptl_absorpt_correction_type multi-scan
_exptl_absorpt_process_details
'SADABS-2016/2 (Bruker,2016/2) was used for absorption correction. wR2(int) was 0.1052 before and 0.0638 after correction. The Ratio of minimum to maximum transmission is 0.9072. The \l/2 correction factor is Not present.'
_exptl_crystal_colour orange
_exptl_crystal_colour_primary orange
_exptl_crystal_density_diffrn 1.283
_exptl_crystal_description block
_exptl_crystal_F_000 1496
_exptl_crystal_size_max 0.16
_exptl_crystal_size_mid 0.12
_exptl_crystal_size_min 0.05
_refine_diff_density_max 1.289
_refine_diff_density_min -1.325
_refine_diff_density_rms 0.164
_refine_ls_extinction_method none
_refine_ls_goodness_of_fit_ref 1.452
_refine_ls_hydrogen_treatment constr
_refine_ls_matrix_type full
_refine_ls_number_parameters 382
_refine_ls_number_reflns 9068
_refine_ls_number_restraints 0
_refine_ls_restrained_S_all 1.452
_refine_ls_R_factor_all 0.0676
_refine_ls_R_factor_gt 0.0616
_refine_ls_shift/su_max 0.002
_refine_ls_shift/su_mean 0.000
_refine_ls_structure_factor_coef Fsqd
_refine_ls_weighting_details 'w=1/[\s^2^(Fo^2^)+(0.0373P)^2^+21.3806P] where P=(Fo^2^+2Fc^2^)/3'
_refine_ls_weighting_scheme calc
_refine_ls_wR_factor_gt 0.1714
_refine_ls_wR_factor_ref 0.1752
_reflns_Friedel_coverage 0.000
_reflns_number_gt 8322
_reflns_number_total 9068
_reflns_threshold_expression 'I > 2\s(I)'
_cod_data_source_file d5sc00879d2.cif
_cod_data_source_block mo_mg_snt_ag_pph2_solve_0m_a
_cod_depositor_comments 'Adding full bibliography for 1574965--1574988.cif.'
_cod_database_code 1574968
_shelx_shelxl_version_number 2018/3
_shelx_space_group_comment
;
The symmetry employed for this shelxl refinement is uniquely defined
by the following loop, which should always be used as a source of
symmetry information in preference to the above space-group names.
They are only intended as comments.
;
_shelx_estimated_absorpt_t_max 0.965
_shelx_estimated_absorpt_t_min 0.895
_olex2_refinement_description
;
1.a Aromatic/amide H refined with riding coordinates:
 C3(H3), C7(H7), C6(H6), C5(H5), C4(H4), C23(H23), C24(H24), C25(H25),
 C26(H26), C27(H27), C29(H29), C30(H30), C31(H31), C32(H32), C33(H33)
1.b Idealised Me refined as rotating group:
 C9(H9A,H9B,H9C), C10(H10A,H10B,H10C), C11(H11A,H11B,H11C), C13(H13A,H13B,
 H13C), C14(H14A,H14B,H14C), C15(H15A,H15B,H15C), C16(H16A,H16B,H16C), C17(H17A,
 H17B,H17C), C18(H18A,H18B,H18C), C19(H19A,H19B,H19C), C20(H20A,H20B,H20C),
 C21(H21A,H21B,H21C)
;
_olex2_submission_special_instructions 'No special instructions were received'

loop_
_space_group_symop_operation_xyz
'x, y, z'
'-x, y+1/2, -z+1/2'
'-x, -y, -z'
'x, -y-1/2, z-1/2'

loop_
_atom_site_label
_atom_site_type_symbol
_atom_site_fract_x
_atom_site_fract_y
_atom_site_fract_z
_atom_site_U_iso_or_equiv
_atom_site_adp_type
_atom_site_occupancy
_atom_site_site_symmetry_order
_atom_site_calc_flag
_atom_site_refinement_flags_posn
_atom_site_refinement_flags_adp
_atom_site_refinement_flags_occupancy
_atom_site_disorder_assembly
_atom_site_disorder_group
Ag1 Ag 0.43114(3) 0.55323(2) 0.56172(3) 0.01798(11) Uani 1 1 d . . . . .
C1 C 0.5633(4) 0.64054(16) 0.7811(4) 0.0154(8) Uani 1 1 d . . . . .
P1 P 0.51832(14) 0.46885(4) 0.61555(10) 0.0210(3) Uani 1 1 d . . . . .
N1 N 0.2557(4) 0.66750(14) 0.6108(3) 0.0140(7) Uani 1 1 d . . . . .
Si1 Si 0.38569(11) 0.62655(4) 0.64563(9) 0.0120(2) Uani 1 1 d . . . . .
Si2 Si 0.13049(12) 0.64719(5) 0.50518(10) 0.0155(2) Uani 1 1 d . . . . .
C2 C 0.6891(5) 0.63869(17) 0.8601(4) 0.0197(9) Uani 1 1 d . . . . .
N2 N 0.5465(3) 0.65825(14) 0.6841(3) 0.0134(7) Uani 1 1 d . . . . .
Si3 Si 0.24350(13) 0.72357(5) 0.67181(11) 0.0202(3) Uani 1 1 d . . . . .
C3 C 0.7711(5) 0.59844(19) 0.8667(5) 0.0277(11) Uani 1 1 d . . . . .
H3 H 0.745588 0.571519 0.821587 0.033 Uiso 1 1 calc R . . . .
N3 N 0.4458(4) 0.62341(14) 0.7886(3) 0.0168(7) Uani 1 1 d . . . . .
C9 C 0.7311(6) 0.7143(2) 0.6805(5) 0.0350(13) Uani 1 1 d . . . . .
H9A H 0.676540 0.739767 0.700993 0.053 Uiso 1 1 calc GR . . . .
H9B H 0.782685 0.727983 0.633870 0.053 Uiso 1 1 calc GR . . . .
H9C H 0.790794 0.701080 0.742672 0.053 Uiso 1 1 calc GR . . . .
C8 C 0.6431(5) 0.67376(18) 0.6245(4) 0.0201(9) Uani 1 1 d . . . . .
C7 C 0.7284(6) 0.6779(2) 0.9270(4) 0.0289(11) Uani 1 1 d . . . . .
H7 H 0.672946 0.705538 0.923186 0.035 Uiso 1 1 calc R . . . .
C6 C 0.8481(6) 0.6768(2) 0.9991(5) 0.0354(13) Uani 1 1 d . . . . .
H6 H 0.874317 0.703749 1.044027 0.042 Uiso 1 1 calc R . . . .
C5 C 0.9288(6) 0.6371(2) 1.0057(5) 0.0390(15) Uani 1 1 d . . . . .
H5 H 1.010513 0.636462 1.055295 0.047 Uiso 1 1 calc R . . . .
C4 C 0.8909(6) 0.5977(2) 0.9397(5) 0.0405(16) Uani 1 1 d . . . . .
H4 H 0.946814 0.570159 0.944444 0.049 Uiso 1 1 calc R . . . .
C10 C 0.5610(6) 0.6934(3) 0.5216(5) 0.0387(15) Uani 1 1 d . . . . .
H10A H 0.499117 0.668306 0.487914 0.058 Uiso 1 1 calc GR . . . .
H10B H 0.619282 0.702248 0.475885 0.058 Uiso 1 1 calc GR . . . .
H10C H 0.511994 0.722084 0.535191 0.058 Uiso 1 1 calc GR . . . .
C12 C 0.4075(5) 0.5952(2) 0.8729(4) 0.0243(10) Uani 1 1 d . . . . .
C11 C 0.7249(6) 0.6307(2) 0.6017(5) 0.0349(13) Uani 1 1 d . . . . .
H11A H 0.777940 0.617917 0.667233 0.052 Uiso 1 1 calc GR . . . .
H11B H 0.783103 0.641390 0.557257 0.052 Uiso 1 1 calc GR . . . .
H11C H 0.666147 0.605172 0.566013 0.052 Uiso 1 1 calc GR . . . .
C13 C 0.4675(8) 0.5446(2) 0.8813(6) 0.0447(16) Uani 1 1 d . . . . .
H13A H 0.449842 0.529533 0.812241 0.067 Uiso 1 1 calc GR . . . .
H13B H 0.428651 0.524819 0.928237 0.067 Uiso 1 1 calc GR . . . .
H13C H 0.562786 0.546991 0.908756 0.067 Uiso 1 1 calc GR . . . .
C14 C 0.4468(10) 0.6213(3) 0.9767(5) 0.057(2) Uani 1 1 d . . . . .
H14A H 0.542968 0.623125 0.998178 0.086 Uiso 1 1 calc GR . . . .
H14B H 0.412685 0.603516 1.029277 0.086 Uiso 1 1 calc GR . . . .
H14C H 0.410151 0.654265 0.969700 0.086 Uiso 1 1 calc GR . . . .
C15 C 0.2575(7) 0.5900(4) 0.8386(6) 0.061(3) Uani 1 1 d . . . . .
H15A H 0.216639 0.622199 0.835961 0.091 Uiso 1 1 calc GR . . . .
H15B H 0.225686 0.569550 0.888524 0.091 Uiso 1 1 calc GR . . . .
H15C H 0.234256 0.575050 0.769482 0.091 Uiso 1 1 calc GR . . . .
C16 C 0.1943(5) 0.6403(2) 0.3855(4) 0.0247(10) Uani 1 1 d . . . . .
H16A H 0.230176 0.671440 0.368677 0.037 Uiso 1 1 calc GR . . . .
H16B H 0.122616 0.630284 0.327673 0.037 Uiso 1 1 calc GR . . . .
H16C H 0.263842 0.615681 0.397133 0.037 Uiso 1 1 calc GR . . . .
C17 C 0.0620(5) 0.5882(2) 0.5395(4) 0.0262(11) Uani 1 1 d . . . . .
H17A H 0.130773 0.563264 0.549786 0.039 Uiso 1 1 calc GR . . . .
H17B H -0.011554 0.578290 0.482935 0.039 Uiso 1 1 calc GR . . . .
H17C H 0.030858 0.592110 0.603743 0.039 Uiso 1 1 calc GR . . . .
C18 C -0.0098(5) 0.6913(2) 0.4704(4) 0.0249(10) Uani 1 1 d . . . . .
H18A H -0.042243 0.699031 0.532663 0.037 Uiso 1 1 calc GR . . . .
H18B H -0.081010 0.676808 0.417675 0.037 Uiso 1 1 calc GR . . . .
H18C H 0.020466 0.721136 0.442653 0.037 Uiso 1 1 calc GR . . . .
C19 C 0.0987(6) 0.7241(3) 0.7337(6) 0.0434(17) Uani 1 1 d . . . . .
H19A H 0.030581 0.702214 0.695530 0.065 Uiso 1 1 calc GR . . . .
H19B H 0.063289 0.757168 0.731867 0.065 Uiso 1 1 calc GR . . . .
H19C H 0.126415 0.713287 0.806146 0.065 Uiso 1 1 calc GR . . . .
C20 C 0.2328(8) 0.7747(2) 0.5763(6) 0.0463(17) Uani 1 1 d . . . . .
H20A H 0.303537 0.771496 0.538966 0.069 Uiso 1 1 calc GR . . . .
H20B H 0.241875 0.805754 0.613624 0.069 Uiso 1 1 calc GR . . . .
H20C H 0.147487 0.773592 0.526540 0.069 Uiso 1 1 calc GR . . . .
C21 C 0.3879(5) 0.7387(2) 0.7802(5) 0.0311(13) Uani 1 1 d . . . . .
H21A H 0.394534 0.714812 0.836187 0.047 Uiso 1 1 calc GR . . . .
H21B H 0.376028 0.771194 0.807023 0.047 Uiso 1 1 calc GR . . . .
H21C H 0.468549 0.738039 0.753994 0.047 Uiso 1 1 calc GR . . . .
C22 C 0.4256(5) 0.42853(17) 0.6821(4) 0.0195(9) Uani 1 1 d . . . . .
C23 C 0.2975(7) 0.4412(2) 0.6882(5) 0.0378(14) Uani 1 1 d . . . . .
H23 H 0.263650 0.472126 0.663492 0.045 Uiso 1 1 calc R . . . .
C24 C 0.2189(6) 0.4096(3) 0.7297(6) 0.0416(15) Uani 1 1 d . . . . .
H24 H 0.131915 0.418695 0.732481 0.050 Uiso 1 1 calc R . . . .
C25 C 0.2691(7) 0.3643(3) 0.7674(5) 0.0402(15) Uani 1 1 d . . . . .
H25 H 0.216564 0.342529 0.796553 0.048 Uiso 1 1 calc R . . . .
C26 C 0.3940(7) 0.3515(2) 0.7621(5) 0.0364(14) Uani 1 1 d . . . . .
H26 H 0.427945 0.320736 0.787829 0.044 Uiso 1 1 calc R . . . .
C27 C 0.4713(6) 0.38277(19) 0.7198(4) 0.0273(11) Uani 1 1 d . . . . .
H27 H 0.557445 0.372972 0.716238 0.033 Uiso 1 1 calc R . . . .
C28 C 0.6803(5) 0.47391(17) 0.7042(4) 0.0227(10) Uani 1 1 d . . . . .
C29 C 0.7087(6) 0.4606(2) 0.8094(4) 0.0275(11) Uani 1 1 d . . . . .
H29 H 0.639916 0.449046 0.839427 0.033 Uiso 1 1 calc R . . . .
C30 C 0.8361(6) 0.4640(2) 0.8707(5) 0.0354(13) Uani 1 1 d . . . . .
H30 H 0.853403 0.454330 0.941579 0.042 Uiso 1 1 calc R . . . .
C31 C 0.9374(6) 0.4814(2) 0.8290(6) 0.0382(14) Uani 1 1 d . . . . .
H31 H 1.024629 0.482927 0.870366 0.046 Uiso 1 1 calc R . . . .
C32 C 0.9099(6) 0.4966(2) 0.7259(5) 0.0350(13) Uani 1 1 d . . . . .
H32 H 0.978089 0.509726 0.697291 0.042 Uiso 1 1 calc R . . . .
C33 C 0.7844(6) 0.4927(2) 0.6649(5) 0.0316(12) Uani 1 1 d . . . . .
H33 H 0.767830 0.502908 0.594345 0.038 Uiso 1 1 calc R . . . .

loop_
_atom_site_aniso_label
_atom_site_aniso_U_11
_atom_site_aniso_U_22
_atom_site_aniso_U_33
_atom_site_aniso_U_23
_atom_site_aniso_U_13
_atom_site_aniso_U_12
Ag1 0.01767(18) 0.01509(17) 0.02031(19) -0.00204(12) 0.00249(13) 0.00488(13)
C1 0.013(2) 0.0138(19) 0.019(2) -0.0012(16) 0.0026(17) 0.0030(15)
P1 0.0318(7) 0.0164(5) 0.0159(6) 0.0052(4) 0.0078(5) 0.0097(5)
N1 0.0089(17) 0.0160(17) 0.0160(17) 0.0012(14) 0.0009(13) 0.0043(13)
Si1 0.0089(5) 0.0130(5) 0.0141(5) 0.0009(4) 0.0030(4) 0.0024(4)
Si2 0.0107(6) 0.0164(6) 0.0192(6) 0.0009(5) 0.0026(5) 0.0014(4)
C2 0.017(2) 0.019(2) 0.020(2) 0.0000(17) -0.0024(18) 0.0016(17)
N2 0.0043(16) 0.0174(17) 0.0186(18) 0.0028(14) 0.0031(13) 0.0022(13)
Si3 0.0118(6) 0.0176(6) 0.0301(7) -0.0064(5) 0.0028(5) 0.0040(5)
C3 0.018(2) 0.021(2) 0.037(3) -0.004(2) -0.008(2) 0.0041(19)
N3 0.0169(19) 0.0190(18) 0.0153(18) 0.0012(14) 0.0051(15) 0.0014(15)
C9 0.019(3) 0.034(3) 0.057(4) -0.003(3) 0.018(3) -0.008(2)
C8 0.012(2) 0.021(2) 0.030(3) 0.0044(19) 0.0104(19) 0.0014(17)
C7 0.028(3) 0.024(2) 0.031(3) -0.007(2) -0.001(2) 0.003(2)
C6 0.031(3) 0.033(3) 0.037(3) -0.009(2) -0.003(2) -0.008(2)
C5 0.022(3) 0.040(3) 0.044(4) -0.006(3) -0.014(3) -0.002(2)
C4 0.027(3) 0.032(3) 0.052(4) -0.008(3) -0.015(3) 0.009(2)
C10 0.029(3) 0.054(4) 0.036(3) 0.024(3) 0.013(3) 0.001(3)
C12 0.028(3) 0.029(3) 0.017(2) 0.0059(19) 0.0081(19) -0.004(2)
C11 0.028(3) 0.033(3) 0.052(4) 0.001(3) 0.026(3) 0.005(2)
C13 0.056(4) 0.035(3) 0.043(4) 0.020(3) 0.010(3) 0.002(3)
C14 0.099(7) 0.057(5) 0.025(3) -0.007(3) 0.031(4) -0.022(4)
C15 0.026(3) 0.104(7) 0.054(4) 0.045(5) 0.015(3) -0.008(4)
C16 0.025(3) 0.030(3) 0.018(2) -0.0001(19) 0.0031(19) 0.005(2)
C17 0.015(2) 0.028(3) 0.034(3) 0.002(2) 0.000(2) -0.0055(19)
C18 0.012(2) 0.030(3) 0.030(3) 0.001(2) 0.0000(19) 0.0046(19)
C19 0.022(3) 0.064(4) 0.046(4) -0.028(3) 0.013(3) 0.001(3)
C20 0.054(4) 0.018(3) 0.063(5) 0.007(3) 0.005(4) 0.007(3)
C21 0.020(3) 0.023(2) 0.048(3) -0.018(2) 0.002(2) 0.006(2)
C22 0.024(2) 0.019(2) 0.016(2) -0.0010(17) 0.0051(18) 0.0025(18)
C23 0.045(4) 0.030(3) 0.039(3) 0.001(2) 0.011(3) 0.011(3)
C24 0.019(3) 0.055(4) 0.050(4) -0.004(3) 0.006(3) -0.005(3)
C25 0.043(4) 0.041(3) 0.040(3) 0.000(3) 0.017(3) -0.009(3)
C26 0.053(4) 0.025(3) 0.034(3) 0.006(2) 0.015(3) -0.001(3)
C27 0.034(3) 0.021(2) 0.029(3) 0.006(2) 0.013(2) 0.005(2)
C28 0.031(3) 0.014(2) 0.024(2) 0.0018(17) 0.008(2) 0.0058(18)
C29 0.031(3) 0.029(3) 0.024(3) 0.008(2) 0.009(2) 0.007(2)
C30 0.037(3) 0.035(3) 0.032(3) 0.009(2) 0.003(2) 0.006(2)
C31 0.029(3) 0.033(3) 0.051(4) 0.000(3) 0.007(3) 0.003(2)
C32 0.031(3) 0.028(3) 0.050(4) -0.002(3) 0.018(3) -0.003(2)
C33 0.049(4) 0.021(2) 0.029(3) 0.001(2) 0.017(3) -0.001(2)

loop_
_atom_type_symbol
_atom_type_description
_atom_type_scat_dispersion_real
_atom_type_scat_dispersion_imag
_atom_type_scat_source
C C 0.0033 0.0016 'International Tables Vol C Tables 4.2.6.8 and 6.1.1.4'
H H 0.0000 0.0000 'International Tables Vol C Tables 4.2.6.8 and 6.1.1.4'
Ag Ag -0.8971 1.1015 'International Tables Vol C Tables 4.2.6.8 and 6.1.1.4'
N N 0.0061 0.0033 'International Tables Vol C Tables 4.2.6.8 and 6.1.1.4'
P P 0.1023 0.0942 'International Tables Vol C Tables 4.2.6.8 and 6.1.1.4'
Si Si 0.0817 0.0704 'International Tables Vol C Tables 4.2.6.8 and 6.1.1.4'

loop_
_geom_angle_atom_site_label_1
_geom_angle_atom_site_label_2
_geom_angle_atom_site_label_3
_geom_angle
_geom_angle_site_symmetry_1
_geom_angle_site_symmetry_3
_geom_angle_publ_flag
P1 Ag1 P1 84.50(4) . 3_666 ?
Si1 Ag1 P1 137.45(4) . . ?
Si1 Ag1 P1 135.84(4) . 3_666 ?
C2 C1 Si1 166.5(3) . . ?
N2 C1 Si1 54.0(2) . . ?
N2 C1 C2 125.9(4) . . ?
N3 C1 Si1 53.7(2) . . ?
N3 C1 C2 128.1(4) . . ?
N3 C1 N2 106.0(4) . . ?
Ag1 P1 Ag1 95.50(4) . 3_666 ?
C22 P1 Ag1 122.15(16) . 3_666 ?
C22 P1 Ag1 119.76(16) . . ?
C22 P1 C28 104.6(2) . . ?
C28 P1 Ag1 109.27(16) . . ?
C28 P1 Ag1 104.34(17) . 3_666 ?
Si1 N1 Si2 113.2(2) . . ?
Si1 N1 Si3 125.4(2) . . ?
Si3 N1 Si2 121.4(2) . . ?
C1 Si1 Ag1 106.91(12) . . ?
N1 Si1 Ag1 130.20(14) . . ?
N1 Si1 C1 122.62(18) . . ?
N1 Si1 N2 111.67(18) . . ?
N1 Si1 N3 111.26(18) . . ?
N2 Si1 Ag1 105.08(12) . . ?
N2 Si1 C1 35.81(16) . . ?
N3 Si1 Ag1 111.97(13) . . ?
N3 Si1 C1 35.62(17) . . ?
N3 Si1 N2 70.55(18) . . ?
N1 Si2 C16 111.0(2) . . ?
N1 Si2 C17 109.7(2) . . ?
N1 Si2 C18 112.5(2) . . ?
C16 Si2 C17 110.4(3) . . ?
C16 Si2 C18 105.5(2) . . ?
C17 Si2 C18 107.5(2) . . ?
C3 C2 C1 120.4(4) . . ?
C3 C2 C7 119.2(5) . . ?
C7 C2 C1 120.3(4) . . ?
C1 N2 Si1 90.2(3) . . ?
C1 N2 C8 131.0(4) . . ?
C8 N2 Si1 132.4(3) . . ?
N1 Si3 C19 110.8(3) . . ?
N1 Si3 C20 110.6(3) . . ?
N1 Si3 C21 114.5(2) . . ?
C19 Si3 C20 110.8(4) . . ?
C19 Si3 C21 104.7(3) . . ?
C21 Si3 C20 105.1(3) . . ?
C2 C3 C4 119.8(5) . . ?
C1 N3 Si1 90.7(3) . . ?
C1 N3 C12 130.3(4) . . ?
C12 N3 Si1 134.6(3) . . ?
N2 C8 C9 111.3(4) . . ?
N2 C8 C10 105.2(4) . . ?
N2 C8 C11 111.1(4) . . ?
C9 C8 C10 109.1(5) . . ?
C9 C8 C11 111.1(4) . . ?
C10 C8 C11 108.9(5) . . ?
C6 C7 C2 120.4(5) . . ?
C5 C6 C7 120.4(5) . . ?
C6 C5 C4 119.9(5) . . ?
C5 C4 C3 120.3(5) . . ?
N3 C12 C13 111.0(5) . . ?
N3 C12 C14 111.3(5) . . ?
N3 C12 C15 104.9(4) . . ?
C13 C12 C14 110.2(6) . . ?
C13 C12 C15 108.2(6) . . ?
C14 C12 C15 111.0(6) . . ?
C23 C22 P1 119.5(4) . . ?
C27 C22 P1 123.0(4) . . ?
C27 C22 C23 117.2(5) . . ?
C24 C23 C22 121.5(6) . . ?
C23 C24 C25 119.4(6) . . ?
C26 C25 C24 119.7(6) . . ?
C25 C26 C27 120.7(6) . . ?
C26 C27 C22 121.5(5) . . ?
C29 C28 P1 124.8(4) . . ?
C29 C28 C33 117.1(5) . . ?
C33 C28 P1 118.2(4) . . ?
C30 C29 C28 121.1(5) . . ?
C31 C30 C29 120.5(6) . . ?
C30 C31 C32 119.1(6) . . ?
C33 C32 C31 120.5(6) . . ?
C32 C33 C28 121.7(5) . . ?

loop_
_geom_bond_atom_site_label_1
_geom_bond_atom_site_label_2
_geom_bond_distance
_geom_bond_site_symmetry_2
_geom_bond_publ_flag
Ag1 P1 2.5840(13) 3_666 ?
Ag1 P1 2.5367(12) . ?
Ag1 Si1 2.4008(12) . ?
C1 Si1 2.297(5) . ?
C1 C2 1.481(6) . ?
C1 N2 1.344(6) . ?
C1 N3 1.338(6) . ?
P1 C22 1.824(5) . ?
P1 C28 1.830(6) . ?
N1 Si1 1.744(4) . ?
N1 Si2 1.771(4) . ?
N1 Si3 1.759(4) . ?
Si1 N2 1.857(4) . ?
Si1 N3 1.850(4) . ?
Si2 C16 1.857(5) . ?
Si2 C17 1.871(5) . ?
Si2 C18 1.878(5) . ?
C2 C3 1.391(7) . ?
C2 C7 1.396(7) . ?
N2 C8 1.475(6) . ?
Si3 C19 1.874(6) . ?
Si3 C20 1.876(7) . ?
Si3 C21 1.874(6) . ?
C3 C4 1.395(7) . ?
N3 C12 1.483(6) . ?
C9 C8 1.525(8) . ?
C8 C10 1.529(8) . ?
C8 C11 1.530(7) . ?
C7 C6 1.388(8) . ?
C6 C5 1.371(9) . ?
C5 C4 1.391(9) . ?
C12 C13 1.519(8) . ?
C12 C14 1.520(8) . ?
C12 C15 1.535(9) . ?
C22 C23 1.401(8) . ?
C22 C27 1.398(7) . ?
C23 C24 1.391(10) . ?
C24 C25 1.400(10) . ?
C25 C26 1.367(10) . ?
C26 C27 1.382(8) . ?
C28 C29 1.400(7) . ?
C28 C33 1.404(8) . ?
C29 C30 1.394(8) . ?
C30 C31 1.383(9) . ?
C31 C32 1.390(9) . ?
C32 C33 1.377(9) . ?
